data_2217303
loop_
_publ_author_name
'Polson, Matthew I. J.'
'Hanan, Garry S.'
'Taylor, Nicholas J.'

_publ_section_title
;[4'-(2-Bromo-5-pyridyl)-2,2':6',2''-terpyridine-\k^3^<i>N</i>,<i>N</i>',<i>N</i>'']bis(triphenylphosphine-\k<i>P</i>)copper(I)
 tetrafluoridoborate dichloromethane hemisolvate
;
_journal_coeditor_code SJ2424
_journal_issue 1
_journal_name_full 'Acta Crystallographica Section E'
_journal_page_first m205
_journal_page_last m205
_journal_paper_doi 10.1107/S1600536807066238
_journal_volume 64
_journal_year 2008
_chemical_formula_iupac '[Cu (C20 H13 Br N4) (C18 H15 P)2] B F4, 0.5C H2 Cl2'
_chemical_formula_moiety 'C56 H43 Br Cu N4 P2 +, B F4 -, 0.5(C H2 Cl2)'
_chemical_formula_sum 'C56.5 H44 B Br Cl Cu F4 N4 P2'
_chemical_formula_weight 1106.61
_chemical_name_systematic
;
[4'-(2-Bromo-5-pyridyl)-2,2':6',2''-terpyridine-\
\k^3^N,N',N'']bis(triphenylphosphine-\kP)copper(I)
tetrafluoridoborate dichloromethane hemisolvate
;
_space_group_IT_number 2
_symmetry_cell_setting triclinic
_symmetry_space_group_name_Hall '-P 1'
_symmetry_space_group_name_H-M 'P -1'
_atom_sites_solution_hydrogens geom
_atom_sites_solution_primary direct
_atom_sites_solution_secondary difmap
_audit_creation_method SHELXL-97
_cell_angle_alpha 72.3580(10)
_cell_angle_beta 83.6520(11)
_cell_angle_gamma 69.8210(10)
_cell_formula_units_Z 2
_cell_length_a 13.8900(5)
_cell_length_b 13.9623(6)
_cell_length_c 15.2549(5)
_cell_measurement_reflns_used 6660
_cell_measurement_temperature 150.0(10)
_cell_measurement_theta_max 29.93
_cell_measurement_theta_min 2.42
_cell_volume 2646.23(17)
_computing_cell_refinement 'SAINT-Plus (Bruker, 2000)'
_computing_data_collection 'SMART (Bruker, 2000)'
_computing_data_reduction 'SAINT-Plus (Bruker, 2000)'
_computing_molecular_graphics
;
Ortep-3 for Windows (Version 1.08; Farrugia, 1997)
;
_computing_publication_material 'publCIF (Westrip, 2008)'
_computing_structure_refinement 'SHELXL97 (Sheldrick, 1997)'
_computing_structure_solution 'SHELXS97 (Sheldrick, 1997)'
_diffrn_ambient_temperature 150.0(10)
_diffrn_measured_fraction_theta_full 0.999
_diffrn_measured_fraction_theta_max 0.999
_diffrn_measurement_device_type 'Bruker SMART CCD area-detector'
_diffrn_measurement_method '\w scans'
_diffrn_radiation_monochromator graphite
_diffrn_radiation_source 'fine-focus sealed tube'
_diffrn_radiation_type MoK\a
_diffrn_radiation_wavelength 0.71073
_diffrn_reflns_av_R_equivalents 0.0218
_diffrn_reflns_av_sigmaI/netI 0.0292
_diffrn_reflns_limit_h_max 16
_diffrn_reflns_limit_h_min -16
_diffrn_reflns_limit_k_max 16
_diffrn_reflns_limit_k_min -16
_diffrn_reflns_limit_l_max 18
_diffrn_reflns_limit_l_min -18
_diffrn_reflns_number 22637
_diffrn_reflns_theta_full 25.00
_diffrn_reflns_theta_max 25.05
_diffrn_reflns_theta_min 1.62
_diffrn_standards_number 0
_exptl_absorpt_coefficient_mu 1.334
_exptl_absorpt_correction_T_max 0.698
_exptl_absorpt_correction_T_min 0.627
_exptl_absorpt_correction_type multi-scan
_exptl_absorpt_process_details '(SADABS; Bruker,2000)'
_exptl_crystal_colour Yellow
_exptl_crystal_density_diffrn 1.389
_exptl_crystal_density_method 'not measured'
_exptl_crystal_description Prism
_exptl_crystal_F_000 1126
_exptl_crystal_size_max 0.34
_exptl_crystal_size_mid 0.30
_exptl_crystal_size_min 0.26
_refine_diff_density_max 1.373
_refine_diff_density_min -0.797
_refine_ls_extinction_method none
_refine_ls_goodness_of_fit_ref 1.047
_refine_ls_hydrogen_treatment constr
_refine_ls_matrix_type full
_refine_ls_number_parameters 676
_refine_ls_number_reflns 9368
_refine_ls_number_restraints 0
_refine_ls_restrained_S_all 1.047
_refine_ls_R_factor_all 0.0707
_refine_ls_R_factor_gt 0.0606
_refine_ls_shift/su_max_lt 0.001
_refine_ls_shift/su_mean <0.001
_refine_ls_structure_factor_coef Fsqd
_refine_ls_weighting_details 'calc w=1/[\s^2^(Fo^2^)+(0.0200P)^2^] where P=(Fo^2^+2Fc^2^)/3'
_refine_ls_weighting_scheme calc
_refine_ls_wR_factor_gt 0.2008
_refine_ls_wR_factor_ref 0.2086
_reflns_number_gt 7361
_reflns_number_total 9368
_reflns_threshold_expression I>2\s(I)
_cod_data_source_file sj2424.cif
_cod_data_source_block I
_cod_depositor_comments
;
The following automatic conversions were performed:
'_symmetry_cell_setting' value 'Triclinic' changed to 'triclinic'
according to '/home/saulius/struct/CIF-dictionaries/cif_core.dic'
dictionary named 'cif_core.dic' version 2.4.1 from 2010-06-29.

Automatic conversion script
Id: cif_fix_enum 1527 2010-12-29 10:47:43Z saulius 

The following automatic conversions were performed:

'_symmetry_cell_setting' value 'Triclinic' changed to 'triclinic'
according to /home/saulius/struct/CIF-dictionaries/cif_core.dic
dictionary named 'cif_core.dic' version 2.4.1 from 2010-06-29.

Automatic conversion script
Id: cif_fix_values 1715 2011-07-08 13:25:40Z adriana 
;
_cod_original_cell_volume 2646.23(16)
_cod_database_code 2217303
_cod_database_fobs_code 2217303

loop_
_symmetry_equiv_pos_as_xyz
'x, y, z'
'-x, -y, -z'

loop_
_atom_site_type_symbol
_atom_site_label
_atom_site_fract_x
_atom_site_fract_y
_atom_site_fract_z
_atom_site_U_iso_or_equiv
_atom_site_adp_type
_atom_site_calc_flag
_atom_site_refinement_flags
_atom_site_occupancy
Cu Cu1 0.20583(3) 0.25255(3) 0.24907(3) 0.04279(18) Uani d . 1
P P1 0.14443(7) 0.14203(7) 0.36391(6) 0.0424(2) Uani d . 1
P P2 0.14842(7) 0.43189(7) 0.22730(6) 0.0421(2) Uani d . 1
Br Br1 0.92793(5) 0.11921(7) -0.14023(5) 0.1063(3) Uani d . 1
C C1 0.2577(3) 0.1842(3) 0.0794(2) 0.0425(8) Uani d . 1
N N2 0.1746(2) 0.2181(2) 0.1297(2) 0.0445(7) Uani d . 1
C C3 0.0854(3) 0.2164(3) 0.1056(3) 0.0512(9) Uani d . 1
H H3 0.0271 0.2395 0.1401 0.061 Uiso calc R 1
C C4 0.0758(3) 0.1823(3) 0.0324(3) 0.0561(10) Uani d . 1
H H4 0.0127 0.1814 0.0185 0.067 Uiso calc R 1
C C5 0.1597(4) 0.1501(4) -0.0192(3) 0.0620(11) Uani d . 1
H H5 0.1550 0.1285 -0.0700 0.074 Uiso calc R 1
C C6 0.2523(3) 0.1499(4) 0.0052(3) 0.0566(10) Uani d . 1
H H6 0.3112 0.1266 -0.0286 0.068 Uiso calc R 1
C C7 0.3570(3) 0.1824(3) 0.1106(2) 0.0441(8) Uani d . 1
N N8 0.3551(2) 0.1939(2) 0.19544(19) 0.0411(6) Uani d . 1
C C9 0.4458(3) 0.1841(3) 0.2282(2) 0.0443(8) Uani d . 1
C C10 0.5351(3) 0.1692(3) 0.1767(3) 0.0500(9) Uani d . 1
H H10 0.5955 0.1638 0.2018 0.060 Uiso calc R 1
C C11 0.5357(3) 0.1621(3) 0.0882(3) 0.0527(9) Uani d . 1
C C12 0.4434(3) 0.1683(3) 0.0561(3) 0.0522(9) Uani d . 1
H H12 0.4401 0.1630 -0.0028 0.063 Uiso calc R 1
C C13 0.4479(3) 0.1911(3) 0.3233(3) 0.0481(9) Uani d . 1
N N14 0.3784(3) 0.2734(4) 0.3441(3) 0.0770(12) Uani d . 1
C C15 0.3831(4) 0.2848(5) 0.4277(4) 0.093(2) Uani d . 1
H H15 0.3356 0.3435 0.4426 0.111 Uiso calc R 1
C C16 0.4552(4) 0.2135(4) 0.4927(3) 0.0720(13) Uani d . 1
H H16 0.4558 0.2234 0.5502 0.086 Uiso calc R 1
C C17 0.5253(4) 0.1286(4) 0.4703(3) 0.0802(15) Uani d . 1
H H17 0.5746 0.0788 0.5125 0.096 Uiso calc R 1
C C18 0.5220(4) 0.1176(4) 0.3841(3) 0.0754(14) Uani d . 1
H H18 0.5699 0.0605 0.3672 0.090 Uiso calc R 1
C C19 0.6294(3) 0.1514(4) 0.0300(3) 0.0568(10) Uani d . 1
C C20 0.7254(3) 0.1068(4) 0.0688(3) 0.0617(11) Uani d . 1
H H20 0.7302 0.0818 0.1325 0.074 Uiso calc R 1
N N21 0.8130(3) 0.0976(4) 0.0186(3) 0.0759(11) Uani d . 1
C C22 0.8033(4) 0.1336(4) -0.0706(3) 0.0706(13) Uani d . 1
C C23 0.7126(4) 0.1801(6) -0.1162(3) 0.094(2) Uani d . 1
H H23 0.7098 0.2065 -0.1799 0.113 Uiso calc R 1
C C24 0.6260(4) 0.1859(6) -0.0639(3) 0.0886(18) Uani d . 1
H H24 0.5627 0.2142 -0.0928 0.106 Uiso calc R 1
C C25 0.2110(3) -0.0005(3) 0.3844(3) 0.0464(8) Uani d . 1
C C26 0.2852(3) -0.0364(3) 0.3229(3) 0.0553(10) Uani d . 1
H H26 0.2997 0.0125 0.2710 0.066 Uiso calc R 1
C C27 0.3377(4) -0.1427(4) 0.3369(3) 0.0652(12) Uani d . 1
H H27 0.3861 -0.1654 0.2939 0.078 Uiso calc R 1
C C28 0.3195(4) -0.2154(4) 0.4136(4) 0.0664(12) Uani d . 1
H H28 0.3567 -0.2873 0.4238 0.080 Uiso calc R 1
C C29 0.2447(4) -0.1817(4) 0.4767(4) 0.0714(13) Uani d . 1
H H29 0.2309 -0.2311 0.5286 0.086 Uiso calc R 1
C C30 0.1917(4) -0.0750(3) 0.4616(3) 0.0627(11) Uani d . 1
H H30 0.1420 -0.0525 0.5038 0.075 Uiso calc R 1
C C31 0.1328(3) 0.1546(3) 0.4806(2) 0.0470(8) Uani d . 1
C C32 0.0418(3) 0.1829(4) 0.5276(3) 0.0614(11) Uani d . 1
H H32 -0.0196 0.1946 0.5006 0.074 Uiso calc R 1
C C33 0.0415(4) 0.1939(4) 0.6151(3) 0.0769(14) Uani d . 1
H H33 -0.0205 0.2146 0.6459 0.092 Uiso calc R 1
C C34 0.1310(5) 0.1749(4) 0.6562(3) 0.0814(15) Uani d . 1
H H34 0.1305 0.1811 0.7153 0.098 Uiso calc R 1
C C35 0.2224(4) 0.1463(5) 0.6098(4) 0.0791(14) Uani d . 1
H H35 0.2839 0.1337 0.6371 0.095 Uiso calc R 1
C C36 0.2222(4) 0.1364(4) 0.5239(3) 0.0690(12) Uani d . 1
H H36 0.2844 0.1168 0.4932 0.083 Uiso calc R 1
C C37 0.0140(3) 0.1617(3) 0.3331(3) 0.0479(9) Uani d . 1
C C38 -0.0562(3) 0.2630(4) 0.3151(3) 0.0592(10) Uani d . 1
H H38 -0.0376 0.3168 0.3249 0.071 Uiso calc R 1
C C39 -0.1537(4) 0.2871(4) 0.2829(3) 0.0755(14) Uani d . 1
H H39 -0.1998 0.3561 0.2704 0.091 Uiso calc R 1
C C40 -0.1806(4) 0.2059(5) 0.2698(4) 0.0886(18) Uani d . 1
H H40 -0.2463 0.2203 0.2496 0.106 Uiso calc R 1
C C41 -0.1129(4) 0.1057(5) 0.2861(4) 0.0846(16) Uani d . 1
H H41 -0.1322 0.0523 0.2763 0.102 Uiso calc R 1
C C42 -0.0139(4) 0.0821(4) 0.3176(3) 0.0675(12) Uani d . 1
H H42 0.0327 0.0135 0.3279 0.081 Uiso calc R 1
C C43 0.2107(3) 0.5033(3) 0.1301(3) 0.0493(9) Uani d . 1
C C44 0.1596(4) 0.5978(3) 0.0671(3) 0.0603(11) Uani d . 1
H H44 0.0897 0.6302 0.0748 0.072 Uiso calc R 1
C C45 0.2102(4) 0.6449(4) -0.0066(3) 0.0719(13) Uani d . 1
H H45 0.1741 0.7088 -0.0479 0.086 Uiso calc R 1
C C46 0.3115(5) 0.5999(4) -0.0199(4) 0.0875(16) Uani d . 1
H H46 0.3454 0.6324 -0.0697 0.105 Uiso calc R 1
C C47 0.3642(5) 0.5046(5) 0.0416(6) 0.122(3) Uani d . 1
H H47 0.4336 0.4719 0.0319 0.146 Uiso calc R 1
C C48 0.3150(4) 0.4572(4) 0.1173(5) 0.097(2) Uani d . 1
H H48 0.3518 0.3945 0.1596 0.116 Uiso calc R 1
C C49 0.0116(3) 0.5008(3) 0.1992(3) 0.0460(8) Uani d . 1
C C50 -0.0272(3) 0.4842(3) 0.1281(3) 0.0564(10) Uani d . 1
H H50 0.0159 0.4392 0.0955 0.068 Uiso calc R 1
C C51 -0.1297(4) 0.5335(4) 0.1045(3) 0.0687(12) Uani d . 1
H H51 -0.1548 0.5233 0.0552 0.082 Uiso calc R 1
C C52 -0.1947(4) 0.5982(4) 0.1549(4) 0.0745(13) Uani d . 1
H H52 -0.2637 0.6316 0.1396 0.089 Uiso calc R 1
C C53 -0.1570(4) 0.6124(4) 0.2264(4) 0.0788(14) Uani d . 1
H H53 -0.2012 0.6537 0.2614 0.095 Uiso calc R 1
C C54 -0.0542(3) 0.5666(4) 0.2483(3) 0.0645(11) Uani d . 1
H H54 -0.0290 0.5798 0.2959 0.077 Uiso calc R 1
C C55 0.1621(3) 0.4779(3) 0.3233(3) 0.0533(10) Uani d . 1
C C56 0.1300(4) 0.4313(4) 0.4090(3) 0.0671(12) Uani d . 1
H H56 0.1031 0.3768 0.4164 0.080 Uiso calc R 1
C C57 0.1369(5) 0.4640(5) 0.4846(4) 0.0859(16) Uani d . 1
H H57 0.1153 0.4311 0.5422 0.103 Uiso calc R 1
C C58 0.1750(6) 0.5437(7) 0.4745(5) 0.114(3) Uani d . 1
H H58 0.1799 0.5655 0.5252 0.137 Uiso calc R 1
C C59 0.2066(6) 0.5925(6) 0.3891(6) 0.115(2) Uani d . 1
H H59 0.2325 0.6475 0.3823 0.138 Uiso calc R 1
C C60 0.2000(4) 0.5602(4) 0.3137(4) 0.0809(15) Uani d . 1
H H60 0.2212 0.5938 0.2561 0.097 Uiso calc R 1
F F1 0.6777(3) 0.8864(3) 0.1912(2) 0.1053(11) Uani d . 1
F F2 0.5358(3) 0.9296(3) 0.2740(3) 0.1141(12) Uani d . 1
F F3 0.6069(4) 0.7686(4) 0.2744(5) 0.195(3) Uani d . 1
F F4 0.5314(5) 0.8907(7) 0.1460(3) 0.210(3) Uani d . 1
B B1 0.5864(5) 0.8693(5) 0.2184(4) 0.0722(15) Uani d . 1
Cl Cl1 0.5274(16) 0.480(2) 0.2408(12) 0.357(16) Uani d P 0.30
Cl Cl2 0.5825(17) 0.5107(10) 0.3935(10) 0.198(6) Uani d P 0.30
Cl Cl3 0.5682(8) 0.5078(11) 0.2081(10) 0.135(4) Uani d P 0.20
Cl Cl4 0.572(2) 0.458(2) 0.394(2) 0.253(16) Uani d P 0.20
C C1S 0.538(2) 0.5698(13) 0.2990(17) 0.179(11) Uani d P 0.50

loop_
_atom_site_aniso_label
_atom_site_aniso_U_11
_atom_site_aniso_U_22
_atom_site_aniso_U_33
_atom_site_aniso_U_12
_atom_site_aniso_U_13
_atom_site_aniso_U_23
Cu1 0.0430(3) 0.0470(3) 0.0407(3) -0.0171(2) 0.00886(19) -0.0164(2)
P1 0.0416(5) 0.0477(5) 0.0399(5) -0.0176(4) 0.0068(4) -0.0144(4)
P2 0.0424(5) 0.0432(5) 0.0417(5) -0.0145(4) 0.0020(4) -0.0140(4)
Br1 0.0707(4) 0.1666(7) 0.1063(5) -0.0550(4) 0.0471(3) -0.0720(5)
C1 0.0425(19) 0.050(2) 0.0368(18) -0.0154(16) 0.0010(15) -0.0143(15)
N2 0.0435(17) 0.0546(18) 0.0385(15) -0.0180(14) 0.0016(13) -0.0164(14)
C3 0.045(2) 0.062(2) 0.048(2) -0.0187(18) 0.0017(17) -0.0188(18)
C4 0.049(2) 0.068(3) 0.056(2) -0.021(2) -0.0093(18) -0.019(2)
C5 0.067(3) 0.077(3) 0.055(2) -0.023(2) -0.004(2) -0.037(2)
C6 0.051(2) 0.077(3) 0.049(2) -0.020(2) 0.0080(18) -0.033(2)
C7 0.0419(19) 0.054(2) 0.0382(18) -0.0168(16) 0.0023(15) -0.0160(16)
N8 0.0414(16) 0.0501(16) 0.0341(14) -0.0162(13) 0.0010(12) -0.0141(13)
C9 0.0401(19) 0.051(2) 0.0398(18) -0.0117(16) 0.0002(15) -0.0141(16)
C10 0.040(2) 0.069(2) 0.046(2) -0.0213(18) 0.0035(16) -0.0202(19)
C11 0.041(2) 0.068(2) 0.052(2) -0.0188(18) 0.0099(17) -0.0246(19)
C12 0.051(2) 0.071(3) 0.0404(19) -0.0231(19) 0.0051(16) -0.0229(19)
C13 0.043(2) 0.063(2) 0.0420(19) -0.0186(17) 0.0001(16) -0.0193(18)
N14 0.057(2) 0.105(3) 0.060(2) 0.007(2) -0.0119(18) -0.045(2)
C15 0.069(3) 0.129(5) 0.069(3) 0.015(3) -0.016(3) -0.061(3)
C16 0.066(3) 0.110(4) 0.049(2) -0.028(3) -0.005(2) -0.036(3)
C17 0.085(4) 0.086(3) 0.059(3) -0.006(3) -0.027(3) -0.021(3)
C18 0.081(3) 0.070(3) 0.062(3) 0.004(2) -0.025(2) -0.025(2)
C19 0.047(2) 0.079(3) 0.055(2) -0.025(2) 0.0132(18) -0.032(2)
C20 0.045(2) 0.080(3) 0.056(2) -0.017(2) 0.0085(18) -0.022(2)
N21 0.052(2) 0.098(3) 0.079(3) -0.023(2) 0.016(2) -0.035(2)
C22 0.058(3) 0.107(4) 0.065(3) -0.039(3) 0.027(2) -0.045(3)
C23 0.069(3) 0.182(6) 0.052(3) -0.061(4) 0.021(2) -0.047(3)
C24 0.052(3) 0.163(6) 0.055(3) -0.039(3) 0.005(2) -0.037(3)
C25 0.050(2) 0.047(2) 0.047(2) -0.0210(17) 0.0045(16) -0.0153(16)
C26 0.061(2) 0.055(2) 0.051(2) -0.0209(19) 0.0088(19) -0.0172(19)
C27 0.065(3) 0.061(3) 0.075(3) -0.019(2) 0.012(2) -0.035(2)
C28 0.065(3) 0.050(2) 0.087(3) -0.017(2) -0.002(2) -0.025(2)
C29 0.081(3) 0.051(2) 0.075(3) -0.028(2) -0.003(3) 0.000(2)
C30 0.066(3) 0.060(3) 0.061(3) -0.024(2) 0.015(2) -0.017(2)
C31 0.052(2) 0.051(2) 0.0407(19) -0.0201(17) 0.0067(16) -0.0157(16)
C32 0.056(2) 0.076(3) 0.052(2) -0.023(2) 0.0119(19) -0.021(2)
C33 0.081(3) 0.095(4) 0.055(3) -0.027(3) 0.023(2) -0.032(3)
C34 0.123(5) 0.082(3) 0.049(3) -0.039(3) 0.005(3) -0.029(2)
C35 0.075(3) 0.104(4) 0.070(3) -0.028(3) -0.008(3) -0.042(3)
C36 0.058(3) 0.094(3) 0.065(3) -0.022(2) 0.005(2) -0.042(3)
C37 0.047(2) 0.057(2) 0.0415(19) -0.0252(18) 0.0051(16) -0.0085(17)
C38 0.054(2) 0.066(3) 0.056(2) -0.026(2) 0.0071(19) -0.010(2)
C39 0.053(3) 0.085(3) 0.070(3) -0.018(2) -0.002(2) -0.001(3)
C40 0.064(3) 0.114(5) 0.081(4) -0.045(3) -0.021(3) 0.007(3)
C41 0.084(4) 0.094(4) 0.088(4) -0.048(3) -0.026(3) -0.013(3)
C42 0.068(3) 0.073(3) 0.065(3) -0.032(2) -0.010(2) -0.011(2)
C43 0.049(2) 0.049(2) 0.056(2) -0.0223(17) 0.0070(17) -0.0179(18)
C44 0.058(2) 0.054(2) 0.060(2) -0.019(2) 0.002(2) -0.004(2)
C45 0.078(3) 0.069(3) 0.063(3) -0.032(3) 0.001(2) -0.003(2)
C46 0.092(4) 0.072(3) 0.084(4) -0.035(3) 0.029(3) -0.002(3)
C47 0.058(3) 0.094(4) 0.171(7) -0.018(3) 0.045(4) 0.000(4)
C48 0.054(3) 0.067(3) 0.127(5) -0.015(2) 0.019(3) 0.020(3)
C49 0.045(2) 0.0449(19) 0.047(2) -0.0159(16) 0.0026(16) -0.0111(16)
C50 0.055(2) 0.059(2) 0.054(2) -0.0156(19) -0.0010(19) -0.0178(19)
C51 0.066(3) 0.071(3) 0.069(3) -0.025(2) -0.018(2) -0.010(2)
C52 0.050(3) 0.075(3) 0.086(3) -0.012(2) -0.004(2) -0.015(3)
C53 0.052(3) 0.084(3) 0.089(4) 0.001(2) 0.003(2) -0.037(3)
C54 0.056(3) 0.070(3) 0.063(3) -0.007(2) 0.002(2) -0.029(2)
C55 0.050(2) 0.053(2) 0.057(2) -0.0073(18) -0.0081(18) -0.0253(19)
C56 0.074(3) 0.070(3) 0.054(3) -0.013(2) -0.001(2) -0.026(2)
C57 0.086(4) 0.105(4) 0.060(3) -0.003(3) -0.005(3) -0.044(3)
C58 0.109(5) 0.132(6) 0.115(6) 0.002(4) -0.028(4) -0.093(5)
C59 0.132(6) 0.125(5) 0.135(6) -0.057(5) -0.007(5) -0.083(5)
C60 0.093(4) 0.082(3) 0.091(4) -0.044(3) 0.002(3) -0.041(3)
F1 0.095(2) 0.166(3) 0.081(2) -0.066(2) 0.0291(17) -0.056(2)
F2 0.109(3) 0.126(3) 0.115(3) -0.034(2) 0.037(2) -0.063(2)
F3 0.139(4) 0.091(3) 0.313(8) -0.025(3) 0.088(5) -0.045(4)
F4 0.169(5) 0.441(11) 0.108(3) -0.177(6) 0.006(3) -0.116(5)
B1 0.075(4) 0.082(4) 0.062(3) -0.025(3) 0.016(3) -0.030(3)
Cl1 0.31(2) 0.76(5) 0.216(14) -0.42(3) 0.076(14) -0.20(2)
Cl2 0.311(19) 0.125(9) 0.140(10) -0.073(10) -0.049(11) 0.004(8)
Cl3 0.090(6) 0.201(11) 0.159(11) -0.066(7) 0.003(6) -0.096(9)
Cl4 0.27(2) 0.20(2) 0.20(2) -0.12(2) -0.069(17) 0.14(2)
C1S 0.27(3) 0.078(9) 0.20(2) -0.092(13) 0.14(2) -0.066(12)

loop_
_atom_type_symbol
_atom_type_description
_atom_type_scat_dispersion_real
_atom_type_scat_dispersion_imag
_atom_type_scat_source
C C 0.0033 0.0016 'International Tables Vol C Tables 4.2.6.8 and 6.1.1.4'
H H 0.0000 0.0000 'International Tables Vol C Tables 4.2.6.8 and 6.1.1.4'
B B 0.0013 0.0007 'International Tables Vol C Tables 4.2.6.8 and 6.1.1.4'
N N 0.0061 0.0033 'International Tables Vol C Tables 4.2.6.8 and 6.1.1.4'
F F 0.0171 0.0103 'International Tables Vol C Tables 4.2.6.8 and 6.1.1.4'
P P 0.1023 0.0942 'International Tables Vol C Tables 4.2.6.8 and 6.1.1.4'
Cl Cl 0.1484 0.1585 'International Tables Vol C Tables 4.2.6.8 and 6.1.1.4'
Cu Cu 0.3201 1.2651 'International Tables Vol C Tables 4.2.6.8 and 6.1.1.4'
Br Br -0.2901 2.4595 'International Tables Vol C Tables 4.2.6.8 and 6.1.1.4'

loop_
_geom_angle_atom_site_label_1
_geom_angle_atom_site_label_2
_geom_angle_atom_site_label_3
_geom_angle
N8 Cu1 N2 77.85(11)
N8 Cu1 P1 119.66(8)
N2 Cu1 P1 102.16(8)
N8 Cu1 P2 113.91(8)
N2 Cu1 P2 109.81(9)
P1 Cu1 P2 121.80(4)
C31 P1 C25 101.36(17)
C31 P1 C37 104.69(18)
C25 P1 C37 104.55(18)
C31 P1 Cu1 120.24(12)
C25 P1 Cu1 116.95(12)
C37 P1 Cu1 107.44(12)
C55 P2 C43 104.72(19)
C55 P2 C49 102.07(17)
C43 P2 C49 102.12(17)
C55 P2 Cu1 116.80(13)
C43 P2 Cu1 113.20(13)
C49 P2 Cu1 116.11(12)
N2 C1 C6 121.6(3)
N2 C1 C7 116.2(3)
C6 C1 C7 122.2(3)
C1 N2 C3 117.6(3)
C1 N2 Cu1 114.3(2)
C3 N2 Cu1 127.8(3)
N2 C3 C4 123.2(4)
N2 C3 H3 118.4
C4 C3 H3 118.4
C5 C4 C3 119.0(4)
C5 C4 H4 120.5
C3 C4 H4 120.5
C4 C5 C6 118.7(4)
C4 C5 H5 120.7
C6 C5 H5 120.7
C1 C6 C5 120.0(4)
C1 C6 H6 120.0
C5 C6 H6 120.0
N8 C7 C12 123.3(3)
N8 C7 C1 115.3(3)
C12 C7 C1 121.4(3)
C7 N8 C9 116.4(3)
C7 N8 Cu1 114.5(2)
C9 N8 Cu1 128.1(2)
N8 C9 C10 122.7(3)
N8 C9 C13 118.0(3)
C10 C9 C13 119.2(3)
C9 C10 C11 120.6(3)
C9 C10 H10 119.7
C11 C10 H10 119.7
C10 C11 C12 116.5(3)
C10 C11 C19 121.5(4)
C12 C11 C19 122.0(4)
C7 C12 C11 120.4(3)
C7 C12 H12 119.8
C11 C12 H12 119.8
N14 C13 C18 122.4(4)
N14 C13 C9 116.7(3)
C18 C13 C9 120.8(4)
C13 N14 C15 117.6(4)
N14 C15 C16 123.1(5)
N14 C15 H15 118.4
C16 C15 H15 118.4
C17 C16 C15 118.2(4)
C17 C16 H16 120.9
C15 C16 H16 120.9
C16 C17 C18 118.9(4)
C16 C17 H17 120.5
C18 C17 H17 120.5
C13 C18 C17 119.7(4)
C13 C18 H18 120.2
C17 C18 H18 120.2
C24 C19 C20 116.4(4)
C24 C19 C11 122.6(4)
C20 C19 C11 121.0(4)
N21 C20 C19 123.1(4)
N21 C20 H20 118.4
C19 C20 H20 118.4
C22 N21 C20 116.8(4)
N21 C22 C23 125.0(4)
N21 C22 Br1 116.1(4)
C23 C22 Br1 118.8(4)
C22 C23 C24 116.7(5)
C22 C23 H23 121.6
C24 C23 H23 121.6
C23 C24 C19 121.9(5)
C23 C24 H24 119.1
C19 C24 H24 119.1
C26 C25 C30 118.1(4)
C26 C25 P1 119.7(3)
C30 C25 P1 122.2(3)
C27 C26 C25 121.2(4)
C27 C26 H26 119.4
C25 C26 H26 119.4
C28 C27 C26 120.4(4)
C28 C27 H27 119.8
C26 C27 H27 119.8
C27 C28 C29 119.8(4)
C27 C28 H28 120.1
C29 C28 H28 120.1
C30 C29 C28 119.4(4)
C30 C29 H29 120.3
C28 C29 H29 120.3
C29 C30 C25 121.1(4)
C29 C30 H30 119.4
C25 C30 H30 119.4
C32 C31 C36 117.9(4)
C32 C31 P1 124.9(3)
C36 C31 P1 117.2(3)
C31 C32 C33 120.2(4)
C31 C32 H32 119.9
C33 C32 H32 119.9
C34 C33 C32 120.6(5)
C34 C33 H33 119.7
C32 C33 H33 119.7
C33 C34 C35 119.6(4)
C33 C34 H34 120.2
C35 C34 H34 120.2
C36 C35 C34 119.6(5)
C36 C35 H35 120.2
C34 C35 H35 120.2
C35 C36 C31 122.2(5)
C35 C36 H36 118.9
C31 C36 H36 118.9
C38 C37 C42 118.7(4)
C38 C37 P1 118.2(3)
C42 C37 P1 122.8(3)
C37 C38 C39 122.0(4)
C37 C38 H38 119.0
C39 C38 H38 119.0
C40 C39 C38 118.3(5)
C40 C39 H39 120.9
C38 C39 H39 120.9
C41 C40 C39 121.0(5)
C41 C40 H40 119.5
C39 C40 H40 119.5
C40 C41 C42 120.4(5)
C40 C41 H41 119.8
C42 C41 H41 119.8
C37 C42 C41 119.5(5)
C37 C42 H42 120.2
C41 C42 H42 120.2
C44 C43 C48 118.2(4)
C44 C43 P2 124.1(3)
C48 C43 P2 117.7(3)
C45 C44 C43 121.1(4)
C45 C44 H44 119.4
C43 C44 H44 119.4
C46 C45 C44 121.0(5)
C46 C45 H45 119.5
C44 C45 H45 119.5
C45 C46 C47 119.0(5)
C45 C46 H46 120.5
C47 C46 H46 120.5
C46 C47 C48 120.9(5)
C46 C47 H47 119.6
C48 C47 H47 119.6
C43 C48 C47 119.8(5)
C43 C48 H48 120.1
C47 C48 H48 120.1
C50 C49 C54 118.9(4)
C50 C49 P2 118.5(3)
C54 C49 P2 122.7(3)
C49 C50 C51 120.9(4)
C49 C50 H50 119.6
C51 C50 H50 119.6
C50 C51 C52 119.6(4)
C50 C51 H51 120.2
C52 C51 H51 120.2
C53 C52 C51 119.5(4)
C53 C52 H52 120.2
C51 C52 H52 120.2
C52 C53 C54 121.2(5)
C52 C53 H53 119.4
C54 C53 H53 119.4
C53 C54 C49 119.9(4)
C53 C54 H54 120.1
C49 C54 H54 120.1
C56 C55 C60 118.4(4)
C56 C55 P2 118.4(3)
C60 C55 P2 123.2(4)
C55 C56 C57 121.2(5)
C55 C56 H56 119.4
C57 C56 H56 119.4
C58 C57 C56 119.9(6)
C58 C57 H57 120.0
C56 C57 H57 120.0
C57 C58 C59 120.0(5)
C57 C58 H58 120.0
C59 C58 H58 120.0
C58 C59 C60 120.4(6)
C58 C59 H59 119.8
C60 C59 H59 119.8
C59 C60 C55 120.2(6)
C59 C60 H60 119.9
C55 C60 H60 119.9
F4 B1 F2 110.9(6)
F4 B1 F3 114.6(7)
F2 B1 F3 103.3(5)
F4 B1 F1 109.8(5)
F2 B1 F1 109.9(5)
F3 B1 F1 108.1(5)
Cl3 Cl1 C1S 76.2(18)
Cl3 Cl1 Cl4 103.8(16)
C1S Cl1 Cl4 46.5(10)
Cl4 Cl2 C1S 93(3)
Cl1 Cl3 C1S 76.9(19)
Cl2 Cl4 C1S 60(2)
Cl2 Cl4 Cl1 107(3)
C1S Cl4 Cl1 48.5(11)
Cl2 C1S Cl1 111.1(13)
Cl2 C1S Cl4 27.1(12)
Cl1 C1S Cl4 85.0(16)
Cl2 C1S Cl3 121.0(14)
Cl1 C1S Cl3 27.0(6)
Cl4 C1S Cl3 100.4(16)

loop_
_geom_bond_atom_site_label_1
_geom_bond_atom_site_label_2
_geom_bond_distance
Cu1 N8 2.121(3)
Cu1 N2 2.142(3)
Cu1 P1 2.2621(10)
Cu1 P2 2.2788(10)
P1 C31 1.826(4)
P1 C25 1.824(4)
P1 C37 1.829(4)
P2 C55 1.819(4)
P2 C43 1.832(4)
P2 C49 1.841(4)
Br1 C22 1.910(4)
C1 N2 1.339(5)
C1 C6 1.374(5)
C1 C7 1.498(5)
N2 C3 1.340(5)
C3 C4 1.375(6)
C3 H3 0.9300
C4 C5 1.352(6)
C4 H4 0.9300
C5 C6 1.376(6)
C5 H5 0.9300
C6 H6 0.9300
C7 N8 1.347(5)
C7 C12 1.374(5)
N8 C9 1.355(5)
C9 C10 1.380(5)
C9 C13 1.488(5)
C10 C11 1.383(5)
C10 H10 0.9300
C11 C12 1.387(6)
C11 C19 1.481(5)
C12 H12 0.9300
C13 N14 1.319(5)
C13 C18 1.371(6)
N14 C15 1.345(6)
C15 C16 1.382(7)
C15 H15 0.9300
C16 C17 1.358(7)
C16 H16 0.9300
C17 C18 1.377(7)
C17 H17 0.9300
C18 H18 0.9300
C19 C24 1.366(7)
C19 C20 1.376(6)
C20 N21 1.353(6)
C20 H20 0.9300
N21 C22 1.304(6)
C22 C23 1.359(7)
C23 C24 1.360(7)
C23 H23 0.9300
C24 H24 0.9300
C25 C26 1.382(5)
C25 C30 1.386(6)
C26 C27 1.370(6)
C26 H26 0.9300
C27 C28 1.362(7)
C27 H27 0.9300
C28 C29 1.394(7)
C28 H28 0.9300
C29 C30 1.374(6)
C29 H29 0.9300
C30 H30 0.9300
C31 C32 1.376(6)
C31 C36 1.379(6)
C32 C33 1.389(7)
C32 H32 0.9300
C33 C34 1.362(8)
C33 H33 0.9300
C34 C35 1.376(8)
C34 H34 0.9300
C35 C36 1.360(7)
C35 H35 0.9300
C36 H36 0.9300
C37 C38 1.377(6)
C37 C42 1.386(6)
C38 C39 1.387(6)
C38 H38 0.9300
C39 C40 1.382(8)
C39 H39 0.9300
C40 C41 1.355(8)
C40 H40 0.9300
C41 C42 1.403(7)
C41 H41 0.9300
C42 H42 0.9300
C43 C44 1.380(6)
C43 C48 1.386(6)
C44 C45 1.374(6)
C44 H44 0.9300
C45 C46 1.349(7)
C45 H45 0.9300
C46 C47 1.382(9)
C46 H46 0.9300
C47 C48 1.383(8)
C47 H47 0.9300
C48 H48 0.9300
C49 C50 1.374(6)
C49 C54 1.388(6)
C50 C51 1.384(6)
C50 H50 0.9300
C51 C52 1.388(7)
C51 H51 0.9300
C52 C53 1.354(7)
C52 H52 0.9300
C53 C54 1.381(7)
C53 H53 0.9300
C54 H54 0.9300
C55 C56 1.374(6)
C55 C60 1.385(6)
C56 C57 1.386(7)
C56 H56 0.9300
C57 C58 1.352(10)
C57 H57 0.9300
C58 C59 1.376(11)
C58 H58 0.9300
C59 C60 1.379(8)
C59 H59 0.9300
C60 H60 0.9300
F1 B1 1.368(7)
F2 B1 1.346(6)
F3 B1 1.355(8)
F4 B1 1.313(8)
Cl1 Cl3 0.835(16)
Cl1 C1S 1.79(3)
Cl1 Cl4 2.39(4)
Cl2 Cl4 0.79(3)
Cl2 C1S 1.51(3)
Cl3 C1S 1.79(2)
Cl4 C1S 1.74(3)
